data_7031846
loop_
_publ_author_name
'Gajewska, Ma\/lgorzata J'
'Ching, Wei-Min'
'Wen, Yuh-Sheng'
'Hung, Chen-Hsiung'

_publ_section_title
;
 Synthesis, structure, and catecholase activity of bispyrazolylacetate
 copper(ii) complexes.
;
_journal_issue 39
_journal_name_full 'Dalton transactions (Cambridge, England : 2003)'
_journal_page_first 14726
_journal_page_last 14736
_journal_paper_doi 10.1039/c4dt01467g
_journal_volume 43
_journal_year 2014
_chemical_formula_moiety 'C84 H130 Cu N12 O4, 6(C H4 O)'
_chemical_formula_sum 'C90 H154 Cu N12 O10'
_chemical_formula_weight 1627.79
_chemical_name_systematic
;
 ?
;
_space_group_IT_number 14
_symmetry_cell_setting monoclinic
_symmetry_Int_Tables_number 14
_symmetry_space_group_name_Hall '-P 2ybc'
_symmetry_space_group_name_H-M 'P 1 21/c 1'
_atom_sites_solution_hydrogens geom
_atom_sites_solution_primary direct
_atom_sites_solution_secondary difmap
_cell_angle_alpha 90
_cell_angle_beta 114.444(4)
_cell_angle_gamma 90
_cell_formula_units_Z 2
_cell_length_a 15.7877(9)
_cell_length_b 18.5432(12)
_cell_length_c 17.9411(11)
_cell_measurement_reflns_used 1310
_cell_measurement_temperature 100.0(2)
_cell_measurement_theta_max 18.24
_cell_measurement_theta_min 2.49
_cell_volume 4781.6(5)
_computing_cell_refinement 'Bruker APEX2'
_computing_data_collection 'Bruker APEX2'
_computing_data_reduction 'Bruker SAINT'
_computing_molecular_graphics 'Ortep-3 for Windows (Farrugia, 1997)'
_computing_publication_material 'WinGX publication routines (Farrugia, 1999)'
_computing_structure_refinement 'SHELXL-2013 (Sheldrick, 2013)'
_computing_structure_solution 'SHELXS-97 (Sheldrick, 1997)'
_diffrn_ambient_temperature 100.0(2)
_diffrn_measured_fraction_theta_full 1
_diffrn_measured_fraction_theta_max 1
_diffrn_measurement_device_type 'CCD area detector'
_diffrn_measurement_method 'phi and omega scans'
_diffrn_radiation_monochromator graphite
_diffrn_radiation_type MoK\a
_diffrn_radiation_wavelength 0.71073
_diffrn_reflns_av_R_equivalents 0.249
_diffrn_reflns_Laue_measured_fraction_full 1
_diffrn_reflns_Laue_measured_fraction_max 1
_diffrn_reflns_limit_h_max 17
_diffrn_reflns_limit_h_min -19
_diffrn_reflns_limit_k_max 23
_diffrn_reflns_limit_k_min -23
_diffrn_reflns_limit_l_max 22
_diffrn_reflns_limit_l_min -22
_diffrn_reflns_number 60281
_diffrn_reflns_point_group_measured_fraction_full 1
_diffrn_reflns_point_group_measured_fraction_max 1
_diffrn_reflns_theta_full 25
_diffrn_reflns_theta_max 26.372
_diffrn_reflns_theta_min 1.417
_exptl_absorpt_coefficient_mu 0.287
_exptl_absorpt_correction_T_max 0.9703
_exptl_absorpt_correction_T_min 0.8456
_exptl_absorpt_correction_type multi-scan
_exptl_absorpt_process_details 'Bruker SADABS, 1996'
_exptl_crystal_colour blue
_exptl_crystal_density_diffrn 1.131
_exptl_crystal_density_meas ?
_exptl_crystal_description prism
_exptl_crystal_F_000 1774
_exptl_crystal_size_max 0.22
_exptl_crystal_size_mid 0.16
_exptl_crystal_size_min 0.14
_refine_diff_density_max 0.95
_refine_diff_density_min -0.547
_refine_diff_density_rms 0.083
_refine_ls_extinction_coef 0.0019(4)
_refine_ls_extinction_expression Fc^*^=kFc[1+0.001xFc^2^\l^3^/sin(2\q)]^-1/4^
_refine_ls_extinction_method SHELXL
_refine_ls_goodness_of_fit_ref 1
_refine_ls_hydrogen_treatment mixed
_refine_ls_matrix_type full
_refine_ls_number_parameters 542
_refine_ls_number_reflns 9795
_refine_ls_number_restraints 3
_refine_ls_restrained_S_all 1
_refine_ls_R_factor_all 0.2005
_refine_ls_R_factor_gt 0.0768
_refine_ls_shift/su_max 0
_refine_ls_shift/su_mean 0
_refine_ls_structure_factor_coef Fsqd
_refine_ls_weighting_details 'w=1/[\s^2^(Fo^2^)+(0.0856P)^2^+2.3708P] where P=(Fo^2^+2Fc^2^)/3'
_refine_ls_weighting_scheme calc
_refine_ls_wR_factor_gt 0.1652
_refine_ls_wR_factor_ref 0.2225
_reflns_number_gt 4319
_reflns_number_total 9795
_reflns_threshold_expression 'I > 2\s(I)'
_cod_data_source_file c4dt01467g2.cif
_cod_data_source_block CutBupy(2)i13390
_cod_depositor_comments
;Adding full bibliography for 7031842--7031846.cif.

The following automatic conversions were performed:

'_exptl_crystal_density_meas' value 'not measured' was changed to '?'
- the value is perceived as not measured.

Automatic conversion script
Id: cif_fix_values 3008 2015-01-20 13:52:24Z robertas 
;
_cod_original_cell_volume 4781.5(5)
_cod_original_sg_symbol_H-M 'P 21/c'
_cod_database_code 7031846

loop_
_symmetry_equiv_pos_as_xyz
'x, y, z'
'-x, y+1/2, -z+1/2'
'-x, -y, -z'
'x, -y-1/2, z-1/2'

loop_
_atom_site_label
_atom_site_type_symbol
_atom_site_fract_x
_atom_site_fract_y
_atom_site_fract_z
_atom_site_U_iso_or_equiv
_atom_site_adp_type
_atom_site_occupancy
_atom_site_calc_flag
Cu Cu 0 1 0.5 0.0265(3) Uani 1 d
O1 O 0.1524(2) 0.99590(18) 0.62104(18) 0.0221(7) Uani 1 d
O2 O 0.1720(2) 0.92336(18) 0.7271(2) 0.0271(8) Uani 1 d
N1 N 0.3595(2) 0.9305(2) 0.7286(2) 0.0213(9) Uani 1 d
N2 N 0.3208(2) 0.8878(2) 0.6602(2) 0.0209(9) Uani 1 d
N3 N 0.3254(2) 1.0570(2) 0.7049(2) 0.0222(9) Uani 1 d
N4 N 0.3643(3) 1.0530(2) 0.6496(2) 0.0237(9) Uani 1 d
N5 N 0.0141(3) 1.1071(2) 0.4978(2) 0.0245(10) Uani 1 d
N6 N -0.0763(3) 1.0070(2) 0.5689(2) 0.0255(10) Uani 1 d
C1 C 0.3859(3) 0.8407(3) 0.6656(3) 0.0221(11) Uani 1 d
C2 C 0.4676(3) 0.8549(3) 0.7358(3) 0.0243(11) Uani 1 d
H2 H 0.5248 0.8295 0.7523 0.029 Uiso 1 calc
C3 C 0.4507(3) 0.9115(3) 0.7761(3) 0.0220(11) Uani 1 d
C4 C 0.3680(3) 0.7808(3) 0.6044(3) 0.0259(12) Uani 1 d
C5 C 0.4554(4) 0.7616(5) 0.5943(5) 0.095(3) Uani 1 d
H5A H 0.5013 0.7416 0.6457 0.143 Uiso 1 calc
H5B H 0.4809 0.805 0.58 0.143 Uiso 1 calc
H5C H 0.4409 0.7257 0.5506 0.143 Uiso 1 calc
C6 C 0.3344(6) 0.7148(4) 0.6354(4) 0.085(3) Uani 1 d
H6A H 0.386 0.695 0.6835 0.128 Uiso 1 calc
H6B H 0.3119 0.6782 0.5922 0.128 Uiso 1 calc
H6C H 0.2837 0.7289 0.6505 0.128 Uiso 1 calc
C7 C 0.2925(5) 0.7994(4) 0.5235(4) 0.082(3) Uani 1 d
H7A H 0.2794 0.7577 0.4868 0.123 Uiso 1 calc
H7B H 0.3121 0.8402 0.4998 0.123 Uiso 1 calc
H7C H 0.2362 0.8125 0.5307 0.123 Uiso 1 calc
C8 C 0.5127(3) 0.9438(3) 0.8581(3) 0.0255(12) Uani 1 d
C9 C 0.4737(3) 0.9253(3) 0.9209(3) 0.0312(13) Uani 1 d
H9A H 0.4131 0.9486 0.9053 0.047 Uiso 1 calc
H9B H 0.5167 0.9425 0.9751 0.047 Uiso 1 calc
H9C H 0.4665 0.8729 0.9226 0.047 Uiso 1 calc
C10 C 0.6100(3) 0.9077(3) 0.8880(3) 0.0329(13) Uani 1 d
H10A H 0.6511 0.9277 0.9413 0.049 Uiso 1 calc
H10B H 0.6366 0.917 0.8483 0.049 Uiso 1 calc
H10C H 0.6038 0.8556 0.8932 0.049 Uiso 1 calc
C11 C 0.5270(4) 1.0247(3) 0.8540(3) 0.0340(14) Uani 1 d
H11A H 0.4683 1.0498 0.8425 0.051 Uiso 1 calc
H11B H 0.5474 1.0349 0.8104 0.051 Uiso 1 calc
H11C H 0.5745 1.0413 0.9066 0.051 Uiso 1 calc
C12 C 0.3774(3) 1.1205(3) 0.6337(3) 0.0216(11) Uani 1 d
C13 C 0.3461(3) 1.1682(3) 0.6773(3) 0.0231(11) Uani 1 d
H13 H 0.3476 1.2194 0.6757 0.028 Uiso 1 calc
C14 C 0.3127(3) 1.1268(3) 0.7231(3) 0.0218(11) Uani 1 d
C15 C 0.4202(3) 1.1388(3) 0.5746(3) 0.0237(11) Uani 1 d
C16 C 0.4584(3) 1.0704(3) 0.5516(3) 0.0313(13) Uani 1 d
H16A H 0.5062 1.049 0.6011 0.047 Uiso 1 calc
H16B H 0.4858 1.0828 0.5133 0.047 Uiso 1 calc
H16C H 0.4077 1.0358 0.5259 0.047 Uiso 1 calc
C17 C 0.5000(3) 1.1921(3) 0.6146(3) 0.0346(13) Uani 1 d
H17A H 0.4764 1.2359 0.63 0.052 Uiso 1 calc
H17B H 0.5269 1.2044 0.5759 0.052 Uiso 1 calc
H17C H 0.5479 1.1702 0.6637 0.052 Uiso 1 calc
C18 C 0.3456(3) 1.1726(3) 0.4976(3) 0.0353(14) Uani 1 d
H18A H 0.2945 1.1383 0.4721 0.053 Uiso 1 calc
H18B H 0.3728 1.1845 0.4589 0.053 Uiso 1 calc
H18C H 0.3219 1.2166 0.5124 0.053 Uiso 1 calc
C19 C 0.2703(3) 1.1512(3) 0.7809(3) 0.0280(12) Uani 1 d
C20 C 0.3345(3) 1.1350(3) 0.8715(3) 0.0336(13) Uani 1 d
H20A H 0.3381 1.0827 0.8805 0.05 Uiso 1 calc
H20B H 0.3091 1.1579 0.9071 0.05 Uiso 1 calc
H20C H 0.3969 1.154 0.8843 0.05 Uiso 1 calc
C21 C 0.2573(4) 1.2338(3) 0.7720(3) 0.0356(14) Uani 1 d
H21A H 0.2307 1.2512 0.8093 0.053 Uiso 1 calc
H21B H 0.2152 1.2456 0.7155 0.053 Uiso 1 calc
H21C H 0.3177 1.2569 0.7856 0.053 Uiso 1 calc
C22 C 0.1749(3) 1.1177(3) 0.7611(3) 0.0331(13) Uani 1 d
H22A H 0.1823 1.0663 0.775 0.05 Uiso 1 calc
H22B H 0.1354 1.1233 0.7025 0.05 Uiso 1 calc
H22C H 0.1457 1.1419 0.793 0.05 Uiso 1 calc
C23 C 0.3034(3) 0.9896(3) 0.7350(3) 0.0218(11) Uani 1 d
H23 H 0.3165 0.9961 0.7941 0.026 Uiso 1 calc
C24 C 0.1993(3) 0.9677(3) 0.6883(3) 0.0226(11) Uani 1 d
C25 C -0.0580(3) 1.1512(3) 0.4565(3) 0.0258(12) Uani 1 d
H25 H -0.1189 1.1314 0.4338 0.031 Uiso 1 calc
C26 C -0.0477(3) 1.2230(3) 0.4459(3) 0.0230(11) Uani 1 d
H26 H -0.101 1.2514 0.4153 0.028 Uiso 1 calc
C27 C 0.0401(3) 1.2555(3) 0.4793(3) 0.0228(11) Uani 1 d
C28 C 0.1136(3) 1.2104(3) 0.5232(3) 0.0244(12) Uani 1 d
H28 H 0.1748 1.2296 0.5487 0.029 Uiso 1 calc
C29 C 0.0993(3) 1.1378(3) 0.5304(3) 0.0257(12) Uani 1 d
H29 H 0.1517 1.1082 0.5596 0.031 Uiso 1 calc
C30 C 0.0505(3) 1.3351(3) 0.4666(3) 0.0315(13) Uani 1 d
C31 C 0.1520(3) 1.3587(3) 0.5054(4) 0.0477(17) Uani 1 d
H31A H 0.1563 1.41 0.4943 0.071 Uiso 1 calc
H31B H 0.1877 1.3303 0.4823 0.071 Uiso 1 calc
H31C H 0.1774 1.3509 0.5647 0.071 Uiso 1 calc
C32 C 0.0117(4) 1.3496(3) 0.3741(4) 0.0451(16) Uani 1 d
H32A H -0.0539 1.3353 0.3483 0.068 Uiso 1 calc
H32B H 0.0471 1.3217 0.3503 0.068 Uiso 1 calc
H32C H 0.017 1.4011 0.3646 0.068 Uiso 1 calc
C33 C -0.0055(4) 1.3787(3) 0.5031(4) 0.0444(15) Uani 1 d
H33A H -0.0712 1.365 0.4761 0.067 Uiso 1 calc
H33B H 0.0011 1.4302 0.4947 0.067 Uiso 1 calc
H33C H 0.0179 1.3686 0.5619 0.067 Uiso 1 calc
C34 C -0.1666(3) 1.0258(3) 0.5405(3) 0.0250(12) Uani 1 d
H34 H -0.1981 1.0406 0.485 0.03 Uiso 1 calc
C35 C -0.2148(3) 1.0244(3) 0.5894(3) 0.0254(12) Uani 1 d
H35 H -0.2783 1.0387 0.5668 0.031 Uiso 1 calc
C36 C -0.1736(3) 1.0028(3) 0.6702(3) 0.0255(11) Uani 1 d
C37 C -0.0811(3) 0.9829(3) 0.6983(3) 0.0378(15) Uani 1 d
H37 H -0.0483 0.9673 0.7533 0.045 Uiso 1 calc
C38 C -0.0364(3) 0.9858(3) 0.6468(3) 0.0374(15) Uani 1 d
H38 H 0.0271 0.9716 0.6682 0.045 Uiso 1 calc
C39 C -0.2285(3) 1.0008(3) 0.7232(3) 0.0311(12) Uani 1 d
C40 C -0.3096(4) 0.9481(3) 0.6853(3) 0.0382(14) Uani 1 d
H40A H -0.2854 0.8995 0.6846 0.057 Uiso 1 calc
H40B H -0.3489 0.9631 0.6291 0.057 Uiso 1 calc
H40C H -0.3465 0.9477 0.7177 0.057 Uiso 1 calc
C41 C -0.2664(4) 1.0765(3) 0.7255(4) 0.0438(16) Uani 1 d
H41A H -0.3016 1.0758 0.7595 0.066 Uiso 1 calc
H41B H -0.3074 1.0915 0.6698 0.066 Uiso 1 calc
H41C H -0.2145 1.1105 0.7487 0.066 Uiso 1 calc
C42 C -0.1690(4) 0.9766(4) 0.8101(3) 0.0535(19) Uani 1 d
H42A H -0.2061 0.9779 0.8425 0.08 Uiso 1 calc
H42B H -0.1155 1.0091 0.8347 0.08 Uiso 1 calc
H42C H -0.1469 0.9274 0.8094 0.08 Uiso 1 calc
O3 O 0.1849(3) 0.7798(2) 0.7501(2) 0.0407(10) Uani 1 d
O4 O 0.2414(3) 0.9520(3) 0.8949(3) 0.0662(14) Uani 1 d
O5 O 0.0348(6) 0.7772(4) 0.7981(5) 0.128(3) Uani 1 d
C43 C 0.2764(4) 0.7768(3) 0.8142(3) 0.0441(15) Uani 1 d
H43A H 0.3219 0.79 0.7924 0.066 Uiso 1 calc
H43B H 0.2892 0.7278 0.8365 0.066 Uiso 1 calc
H43C H 0.281 0.8106 0.8577 0.066 Uiso 1 calc
C44 C 0.1787(6) 0.9339(4) 0.9278(5) 0.078(2) Uani 1 d
H44A H 0.2065 0.9437 0.9867 0.117 Uiso 1 calc
H44B H 0.1633 0.8825 0.9185 0.117 Uiso 1 calc
H44C H 0.1219 0.9626 0.9014 0.117 Uiso 1 calc
C45 C 0.0514(5) 0.7167(6) 0.8472(5) 0.098(3) Uani 1 d
H45A H 0.1114 0.7218 0.8944 0.146 Uiso 1 calc
H45B H 0.0528 0.6739 0.8157 0.146 Uiso 1 calc
H45C H 0.0019 0.7115 0.8663 0.146 Uiso 1 calc
H3 H 0.176(4) 0.8227(14) 0.733(3) 0.043 Uiso 1 d
H4 H 0.214(4) 0.938(4) 0.8435(18) 0.07 Uiso 1 d
H5 H 0.068(6) 0.786(5) 0.772(5) 0.136 Uiso 1 d

loop_
_atom_site_aniso_label
_atom_site_aniso_U_11
_atom_site_aniso_U_22
_atom_site_aniso_U_33
_atom_site_aniso_U_23
_atom_site_aniso_U_13
_atom_site_aniso_U_12
Cu 0.0264(5) 0.0236(5) 0.0354(5) 0.0003(4) 0.0188(4) 0.0003(4)
O1 0.0188(16) 0.0269(19) 0.0178(17) 0.0020(17) 0.0047(14) 0.0017(15)
O2 0.0237(18) 0.029(2) 0.033(2) 0.0078(16) 0.0154(17) 0.0042(15)
N1 0.019(2) 0.024(2) 0.020(2) -0.0013(18) 0.0075(18) -0.0002(17)
N2 0.022(2) 0.020(2) 0.021(2) 0.0005(18) 0.0087(18) -0.0020(18)
N3 0.020(2) 0.025(2) 0.021(2) -0.0005(19) 0.0088(19) 0.0011(18)
N4 0.021(2) 0.027(3) 0.024(2) -0.0036(19) 0.0105(19) 0.0008(18)
N5 0.020(2) 0.025(2) 0.026(2) -0.002(2) 0.0076(19) -0.0015(18)
N6 0.020(2) 0.028(3) 0.030(2) 0.001(2) 0.0114(19) 0.0006(19)
C1 0.016(2) 0.026(3) 0.024(3) 0.006(2) 0.007(2) 0.001(2)
C2 0.024(3) 0.027(3) 0.023(3) 0.002(2) 0.011(2) 0.005(2)
C3 0.018(2) 0.022(3) 0.028(3) 0.004(2) 0.012(2) -0.003(2)
C4 0.031(3) 0.019(3) 0.027(3) 0.002(2) 0.012(2) 0.007(2)
C5 0.042(4) 0.143(8) 0.109(7) -0.094(6) 0.039(4) -0.021(5)
C6 0.163(8) 0.037(4) 0.061(5) -0.015(4) 0.052(5) -0.029(5)
C7 0.092(5) 0.071(5) 0.043(4) -0.029(4) -0.012(4) 0.047(4)
C8 0.018(2) 0.032(3) 0.023(3) 0.004(2) 0.005(2) 0.006(2)
C9 0.029(3) 0.040(4) 0.021(3) 0.003(2) 0.006(2) 0.003(2)
C10 0.023(3) 0.039(3) 0.031(3) 0.001(3) 0.005(2) 0.001(2)
C11 0.027(3) 0.034(3) 0.032(3) 0.001(2) 0.004(3) -0.001(2)
C12 0.019(2) 0.020(3) 0.019(3) 0.002(2) 0.002(2) 0.000(2)
C13 0.020(2) 0.018(3) 0.027(3) -0.001(2) 0.006(2) 0.000(2)
C14 0.018(2) 0.023(3) 0.021(3) -0.003(2) 0.004(2) 0.002(2)
C15 0.019(2) 0.025(3) 0.027(3) -0.001(2) 0.009(2) -0.003(2)
C16 0.029(3) 0.033(3) 0.034(3) 0.000(2) 0.016(3) 0.002(2)
C17 0.030(3) 0.033(3) 0.042(3) -0.006(3) 0.016(3) -0.007(2)
C18 0.031(3) 0.039(4) 0.035(3) 0.007(3) 0.013(3) 0.007(3)
C19 0.028(3) 0.031(3) 0.028(3) -0.002(2) 0.014(2) 0.004(2)
C20 0.038(3) 0.033(3) 0.030(3) -0.004(3) 0.015(3) 0.000(3)
C21 0.045(3) 0.028(3) 0.040(3) -0.005(3) 0.023(3) 0.004(3)
C22 0.027(3) 0.041(3) 0.037(3) -0.010(3) 0.019(3) 0.003(2)
C23 0.020(2) 0.023(3) 0.025(3) 0.002(2) 0.012(2) 0.003(2)
C24 0.025(3) 0.021(3) 0.027(3) -0.004(2) 0.015(2) 0.002(2)
C25 0.021(3) 0.030(3) 0.028(3) -0.006(2) 0.012(2) -0.003(2)
C26 0.016(2) 0.023(3) 0.030(3) -0.001(2) 0.009(2) 0.006(2)
C27 0.021(3) 0.025(3) 0.024(3) 0.000(2) 0.011(2) 0.002(2)
C28 0.018(2) 0.026(3) 0.025(3) -0.001(2) 0.006(2) -0.003(2)
C29 0.022(3) 0.033(3) 0.024(3) 0.001(2) 0.012(2) 0.002(2)
C30 0.026(3) 0.027(3) 0.042(3) 0.001(3) 0.014(3) 0.000(2)
C31 0.026(3) 0.035(4) 0.077(5) 0.005(3) 0.016(3) -0.005(3)
C32 0.038(3) 0.040(4) 0.051(4) 0.020(3) 0.012(3) -0.003(3)
C33 0.041(3) 0.026(3) 0.064(4) -0.006(3) 0.020(3) 0.002(3)
C34 0.028(3) 0.024(3) 0.024(3) 0.003(2) 0.011(2) 0.001(2)
C35 0.020(2) 0.024(3) 0.036(3) 0.002(2) 0.014(2) 0.003(2)
C36 0.026(3) 0.028(3) 0.024(3) -0.001(3) 0.013(2) 0.001(2)
C37 0.022(3) 0.063(4) 0.027(3) 0.013(3) 0.008(2) 0.013(3)
C38 0.018(3) 0.056(4) 0.036(3) 0.009(3) 0.010(3) 0.008(3)
C39 0.024(3) 0.042(3) 0.030(3) 0.002(3) 0.014(2) -0.004(3)
C40 0.036(3) 0.044(4) 0.041(4) -0.002(3) 0.023(3) -0.005(3)
C41 0.045(3) 0.050(4) 0.044(4) -0.011(3) 0.026(3) -0.006(3)
C42 0.042(3) 0.093(6) 0.032(4) 0.008(3) 0.021(3) 0.002(3)
O3 0.037(2) 0.034(2) 0.046(3) 0.012(2) 0.013(2) -0.0007(19)
O4 0.064(3) 0.094(4) 0.048(3) -0.006(3) 0.031(3) -0.020(3)
O5 0.168(7) 0.102(6) 0.181(8) -0.014(5) 0.139(6) -0.024(5)
C43 0.048(4) 0.041(4) 0.042(4) 0.008(3) 0.016(3) 0.008(3)
C44 0.117(7) 0.066(5) 0.091(6) 0.000(4) 0.084(6) -0.004(5)
C45 0.074(5) 0.161(10) 0.049(5) 0.023(6) 0.016(4) -0.037(6)

loop_
_atom_type_symbol
_atom_type_description
_atom_type_scat_dispersion_real
_atom_type_scat_dispersion_imag
_atom_type_scat_source
Cu Cu 0.3201 1.2651 'International Tables Vol C Tables 4.2.6.8 and 6.1.1.4'
O O 0.0106 0.006 'International Tables Vol C Tables 4.2.6.8 and 6.1.1.4'
N N 0.0061 0.0033 'International Tables Vol C Tables 4.2.6.8 and 6.1.1.4'
C C 0.0033 0.0016 'International Tables Vol C Tables 4.2.6.8 and 6.1.1.4'
H H 0 0 'International Tables Vol C Tables 4.2.6.8 and 6.1.1.4'

loop_
_geom_angle_atom_site_label_1
_geom_angle_atom_site_label_2
_geom_angle_atom_site_label_3
_geom_angle
_geom_angle_site_symmetry_1
_geom_angle_site_symmetry_3
N5 Cu N5 180 3_576 .
N5 Cu N6 92.71(16) 3_576 3_576
N5 Cu N6 87.29(16) . 3_576
N5 Cu N6 87.29(16) 3_576 .
N5 Cu N6 92.71(16) . .
N6 Cu N6 180.0(2) 3_576 .
N2 N1 C3 111.7(4) . .
N2 N1 C23 116.6(3) . .
C3 N1 C23 131.4(4) . .
C1 N2 N1 105.7(4) . .
N4 N3 C14 112.2(4) . .
N4 N3 C23 118.0(4) . .
C14 N3 C23 129.8(4) . .
C12 N4 N3 105.3(4) . .
C25 N5 C29 116.4(4) . .
C25 N5 Cu 122.5(3) . .
C29 N5 Cu 120.6(3) . .
C38 N6 C34 116.1(4) . .
C38 N6 Cu 118.2(3) . .
C34 N6 Cu 125.5(3) . .
N2 C1 C2 109.8(4) . .
N2 C1 C4 121.9(4) . .
C2 C1 C4 128.2(4) . .
C3 C2 C1 108.2(4) . .
C3 C2 H2 125.9 . .
C1 C2 H2 125.9 . .
C2 C3 N1 104.6(4) . .
C2 C3 C8 129.1(4) . .
N1 C3 C8 126.1(4) . .
C7 C4 C1 111.9(4) . .
C7 C4 C5 110.0(6) . .
C1 C4 C5 110.9(4) . .
C7 C4 C6 106.4(6) . .
C1 C4 C6 108.3(4) . .
C5 C4 C6 109.2(6) . .
C4 C5 H5A 109.5 . .
C4 C5 H5B 109.5 . .
H5A C5 H5B 109.5 . .
C4 C5 H5C 109.5 . .
H5A C5 H5C 109.5 . .
H5B C5 H5C 109.5 . .
C4 C6 H6A 109.5 . .
C4 C6 H6B 109.5 . .
H6A C6 H6B 109.5 . .
C4 C6 H6C 109.5 . .
H6A C6 H6C 109.5 . .
H6B C6 H6C 109.5 . .
C4 C7 H7A 109.5 . .
C4 C7 H7B 109.5 . .
H7A C7 H7B 109.5 . .
C4 C7 H7C 109.5 . .
H7A C7 H7C 109.5 . .
H7B C7 H7C 109.5 . .
C3 C8 C11 113.1(4) . .
C3 C8 C9 109.4(4) . .
C11 C8 C9 111.7(4) . .
C3 C8 C10 108.3(4) . .
C11 C8 C10 107.2(4) . .
C9 C8 C10 106.9(4) . .
C8 C9 H9A 109.5 . .
C8 C9 H9B 109.5 . .
H9A C9 H9B 109.5 . .
C8 C9 H9C 109.5 . .
H9A C9 H9C 109.5 . .
H9B C9 H9C 109.5 . .
C8 C10 H10A 109.5 . .
C8 C10 H10B 109.5 . .
H10A C10 H10B 109.5 . .
C8 C10 H10C 109.5 . .
H10A C10 H10C 109.5 . .
H10B C10 H10C 109.5 . .
C8 C11 H11A 109.5 . .
C8 C11 H11B 109.5 . .
H11A C11 H11B 109.5 . .
C8 C11 H11C 109.5 . .
H11A C11 H11C 109.5 . .
H11B C11 H11C 109.5 . .
N4 C12 C13 110.8(4) . .
N4 C12 C15 121.3(4) . .
C13 C12 C15 127.9(4) . .
C14 C13 C12 107.0(4) . .
C14 C13 H13 126.5 . .
C12 C13 H13 126.5 . .
N3 C14 C13 104.7(4) . .
N3 C14 C19 126.5(4) . .
C13 C14 C19 128.8(5) . .
C12 C15 C17 109.7(4) . .
C12 C15 C18 109.0(4) . .
C17 C15 C18 109.6(4) . .
C12 C15 C16 110.1(4) . .
C17 C15 C16 108.8(4) . .
C18 C15 C16 109.7(4) . .
C15 C16 H16A 109.5 . .
C15 C16 H16B 109.5 . .
H16A C16 H16B 109.5 . .
C15 C16 H16C 109.5 . .
H16A C16 H16C 109.5 . .
H16B C16 H16C 109.5 . .
C15 C17 H17A 109.5 . .
C15 C17 H17B 109.5 . .
H17A C17 H17B 109.5 . .
C15 C17 H17C 109.5 . .
H17A C17 H17C 109.5 . .
H17B C17 H17C 109.5 . .
C15 C18 H18A 109.5 . .
C15 C18 H18B 109.5 . .
H18A C18 H18B 109.5 . .
C15 C18 H18C 109.5 . .
H18A C18 H18C 109.5 . .
H18B C18 H18C 109.5 . .
C14 C19 C22 113.0(4) . .
C14 C19 C21 107.7(4) . .
C22 C19 C21 107.6(4) . .
C14 C19 C20 112.2(4) . .
C22 C19 C20 108.6(4) . .
C21 C19 C20 107.6(4) . .
C19 C20 H20A 109.5 . .
C19 C20 H20B 109.5 . .
H20A C20 H20B 109.5 . .
C19 C20 H20C 109.5 . .
H20A C20 H20C 109.5 . .
H20B C20 H20C 109.5 . .
C19 C21 H21A 109.5 . .
C19 C21 H21B 109.5 . .
H21A C21 H21B 109.5 . .
C19 C21 H21C 109.5 . .
H21A C21 H21C 109.5 . .
H21B C21 H21C 109.5 . .
C19 C22 H22A 109.5 . .
C19 C22 H22B 109.5 . .
H22A C22 H22B 109.5 . .
C19 C22 H22C 109.5 . .
H22A C22 H22C 109.5 . .
H22B C22 H22C 109.5 . .
N1 C23 N3 111.9(4) . .
N1 C23 C24 107.8(4) . .
N3 C23 C24 112.6(4) . .
N1 C23 H23 108.2 . .
N3 C23 H23 108.2 . .
C24 C23 H23 108.2 . .
O1 C24 O2 127.5(4) . .
O1 C24 C23 119.0(4) . .
O2 C24 C23 113.4(4) . .
N5 C25 C26 123.2(4) . .
N5 C25 H25 118.4 . .
C26 C25 H25 118.4 . .
C25 C26 C27 120.9(4) . .
C25 C26 H26 119.5 . .
C27 C26 H26 119.5 . .
C28 C27 C26 115.7(4) . .
C28 C27 C30 123.9(4) . .
C26 C27 C30 120.4(4) . .
C29 C28 C27 120.8(4) . .
C29 C28 H28 119.6 . .
C27 C28 H28 119.6 . .
N5 C29 C28 122.9(5) . .
N5 C29 H29 118.5 . .
C28 C29 H29 118.5 . .
C27 C30 C31 111.8(4) . .
C27 C30 C33 109.4(4) . .
C31 C30 C33 109.8(5) . .
C27 C30 C32 108.3(4) . .
C31 C30 C32 108.5(5) . .
C33 C30 C32 109.1(5) . .
C30 C31 H31A 109.5 . .
C30 C31 H31B 109.5 . .
H31A C31 H31B 109.5 . .
C30 C31 H31C 109.5 . .
H31A C31 H31C 109.5 . .
H31B C31 H31C 109.5 . .
C30 C32 H32A 109.5 . .
C30 C32 H32B 109.5 . .
H32A C32 H32B 109.5 . .
C30 C32 H32C 109.5 . .
H32A C32 H32C 109.5 . .
H32B C32 H32C 109.5 . .
C30 C33 H33A 109.5 . .
C30 C33 H33B 109.5 . .
H33A C33 H33B 109.5 . .
C30 C33 H33C 109.5 . .
H33A C33 H33C 109.5 . .
H33B C33 H33C 109.5 . .
N6 C34 C35 122.1(5) . .
N6 C34 H34 119 . .
C35 C34 H34 119 . .
C34 C35 C36 122.0(4) . .
C34 C35 H35 119 . .
C36 C35 H35 119 . .
C35 C36 C37 115.3(4) . .
C35 C36 C39 121.2(4) . .
C37 C36 C39 123.5(4) . .
C38 C37 C36 120.2(5) . .
C38 C37 H37 119.9 . .
C36 C37 H37 119.9 . .
N6 C38 C37 124.4(4) . .
N6 C38 H38 117.8 . .
C37 C38 H38 117.8 . .
C42 C39 C40 108.5(5) . .
C42 C39 C36 112.1(4) . .
C40 C39 C36 108.9(4) . .
C42 C39 C41 109.0(5) . .
C40 C39 C41 109.5(4) . .
C36 C39 C41 108.8(4) . .
C39 C40 H40A 109.5 . .
C39 C40 H40B 109.5 . .
H40A C40 H40B 109.5 . .
C39 C40 H40C 109.5 . .
H40A C40 H40C 109.5 . .
H40B C40 H40C 109.5 . .
C39 C41 H41A 109.5 . .
C39 C41 H41B 109.5 . .
H41A C41 H41B 109.5 . .
C39 C41 H41C 109.5 . .
H41A C41 H41C 109.5 . .
H41B C41 H41C 109.5 . .
C39 C42 H42A 109.5 . .
C39 C42 H42B 109.5 . .
H42A C42 H42B 109.5 . .
C39 C42 H42C 109.5 . .
H42A C42 H42C 109.5 . .
H42B C42 H42C 109.5 . .
C43 O3 H3 107(4) . .
C44 O4 H4 104(5) . .
C45 O5 H5 121(7) . .
O3 C43 H43A 109.5 . .
O3 C43 H43B 109.5 . .
H43A C43 H43B 109.5 . .
O3 C43 H43C 109.5 . .
H43A C43 H43C 109.5 . .
H43B C43 H43C 109.5 . .
O4 C44 H44A 109.5 . .
O4 C44 H44B 109.5 . .
H44A C44 H44B 109.5 . .
O4 C44 H44C 109.5 . .
H44A C44 H44C 109.5 . .
H44B C44 H44C 109.5 . .
O5 C45 H45A 109.5 . .
O5 C45 H45B 109.5 . .
H45A C45 H45B 109.5 . .
O5 C45 H45C 109.5 . .
H45A C45 H45C 109.5 . .
H45B C45 H45C 109.5 . .

loop_
_geom_bond_atom_site_label_1
_geom_bond_atom_site_label_2
_geom_bond_distance
_geom_bond_site_symmetry_2
Cu N5 2.000(4) 3_576
Cu N5 2.000(4) .
Cu N6 2.055(4) 3_576
Cu N6 2.055(4) .
O1 C24 1.240(5) .
O2 C24 1.263(6) .
N1 N2 1.373(5) .
N1 C3 1.381(6) .
N1 C23 1.444(6) .
N2 C1 1.322(6) .
N3 N4 1.368(5) .
N3 C14 1.370(6) .
N3 C23 1.460(6) .
N4 C12 1.320(6) .
N5 C25 1.347(6) .
N5 C29 1.351(6) .
N6 C38 1.333(6) .
N6 C34 1.347(6) .
C1 C2 1.406(6) .
C1 C4 1.504(7) .
C2 C3 1.362(7) .
C2 H2 0.95 .
C3 C8 1.513(7) .
C4 C7 1.489(7) .
C4 C5 1.507(8) .
C4 C6 1.527(8) .
C5 H5A 0.98 .
C5 H5B 0.98 .
C5 H5C 0.98 .
C6 H6A 0.98 .
C6 H6B 0.98 .
C6 H6C 0.98 .
C7 H7A 0.98 .
C7 H7B 0.98 .
C7 H7C 0.98 .
C8 C11 1.522(7) .
C8 C9 1.529(7) .
C8 C10 1.554(6) .
C9 H9A 0.98 .
C9 H9B 0.98 .
C9 H9C 0.98 .
C10 H10A 0.98 .
C10 H10B 0.98 .
C10 H10C 0.98 .
C11 H11A 0.98 .
C11 H11B 0.98 .
C11 H11C 0.98 .
C12 C13 1.400(7) .
C12 C15 1.510(7) .
C13 C14 1.379(7) .
C13 H13 0.95 .
C14 C19 1.516(7) .
C15 C17 1.527(7) .
C15 C18 1.530(7) .
C15 C16 1.532(7) .
C16 H16A 0.98 .
C16 H16B 0.98 .
C16 H16C 0.98 .
C17 H17A 0.98 .
C17 H17B 0.98 .
C17 H17C 0.98 .
C18 H18A 0.98 .
C18 H18B 0.98 .
C18 H18C 0.98 .
C19 C22 1.531(7) .
C19 C21 1.544(7) .
C19 C20 1.548(7) .
C20 H20A 0.98 .
C20 H20B 0.98 .
C20 H20C 0.98 .
C21 H21A 0.98 .
C21 H21B 0.98 .
C21 H21C 0.98 .
C22 H22A 0.98 .
C22 H22B 0.98 .
C22 H22C 0.98 .
C23 C24 1.558(6) .
C23 H23 1 .
C25 C26 1.365(7) .
C25 H25 0.95 .
C26 C27 1.398(6) .
C26 H26 0.95 .
C27 C28 1.382(6) .
C27 C30 1.513(7) .
C28 C29 1.380(7) .
C28 H28 0.95 .
C29 H29 0.95 .
C30 C31 1.523(7) .
C30 C33 1.530(7) .
C30 C32 1.537(8) .
C31 H31A 0.98 .
C31 H31B 0.98 .
C31 H31C 0.98 .
C32 H32A 0.98 .
C32 H32B 0.98 .
C32 H32C 0.98 .
C33 H33A 0.98 .
C33 H33B 0.98 .
C33 H33C 0.98 .
C34 C35 1.379(7) .
C34 H34 0.95 .
C35 C36 1.381(7) .
C35 H35 0.95 .
C36 C37 1.383(7) .
C36 C39 1.530(7) .
C37 C38 1.375(7) .
C37 H37 0.95 .
C38 H38 0.95 .
C39 C42 1.517(7) .
C39 C40 1.528(7) .
C39 C41 1.533(8) .
C40 H40A 0.98 .
C40 H40B 0.98 .
C40 H40C 0.98 .
C41 H41A 0.98 .
C41 H41B 0.98 .
C41 H41C 0.98 .
C42 H42A 0.98 .
C42 H42B 0.98 .
C42 H42C 0.98 .
O3 C43 1.428(6) .
O3 H3 0.847(19) .
O4 C44 1.388(7) .
O4 H4 0.88(2) .
O5 C45 1.383(10) .
O5 H5 0.85(2) .
C43 H43A 0.98 .
C43 H43B 0.98 .
C43 H43C 0.98 .
C44 H44A 0.98 .
C44 H44B 0.98 .
C44 H44C 0.98 .
C45 H45A 0.98 .
C45 H45B 0.98 .
C45 H45C 0.98 .
